data_4323326
loop_
_publ_author_name
'F. Albert Cotton'
'Lee M. Daniels'
'Carlos A. Murillo'
'Xiaoping Wang'

_publ_section_title
;
 Cleavage of Formamidinate Ligands on a TaTa Double Bond: Formation of
 HxCNAryl (x= 0 and 1) and Arylimido-Bridged Complexes
;
_journal_name_full 'Inorganic Chemistry'
_journal_page_first 896
_journal_page_last 901
_journal_paper_doi 10.1021/ic9611507
_journal_volume 36
_journal_year 1997
_chemical_compound_source synthesis
_chemical_formula_structural ((DPhF)2Ta)2(mu-NPh)(mu-HCNPh)
_chemical_formula_sum 'C72 H62 N10 Ta2'
_chemical_formula_weight 1429.22
_space_group_IT_number 15
_symmetry_cell_setting monoclinic
_symmetry_space_group_name_Hall '-I 2ya'
_symmetry_space_group_name_H-M 'I 1 2/a 1'
_atom_sites_solution_hydrogens geom
_atom_sites_solution_primary direct
_atom_sites_solution_secondary difmap
_audit_creation_method SHELXL
_cell_angle_alpha 90.00
_cell_angle_beta 97.840(6)
_cell_angle_gamma 90.00
_cell_formula_units_Z 4
_cell_length_a 19.437(2)
_cell_length_b 15.5870(10)
_cell_length_c 20.4010(10)
_cell_measurement_reflns_used 250
_cell_measurement_temperature 213(2)
_cell_measurement_theta_max 20.9
_cell_measurement_theta_min 9.0
_cell_volume 6123.0(8)
_computing_cell_refinement MADNES
_computing_data_collection MADNES
_computing_data_reduction ABSURD
_computing_molecular_graphics 'XP (Siemens, 1990)'
_computing_publication_material 'XP (Siemens, 1990)'
_computing_structure_refinement 'SHELXL-93 (Sheldrick, 1993)'
_computing_structure_solution 'SHELXS-86 (Sheldrick, 1990)'
_diffrn_ambient_temperature 213(2)
_diffrn_measurement_device 'Nonius FAST'
_diffrn_measurement_method 'frame data from omega scans'
_diffrn_radiation_monochromator graphite
_diffrn_radiation_source 'fine-focus sealed tube'
_diffrn_radiation_type MoK\a
_diffrn_radiation_wavelength 0.71073
_diffrn_reflns_av_R_equivalents 0.0000
_diffrn_reflns_av_sigmaI/netI 0.0217
_diffrn_reflns_limit_h_max 22
_diffrn_reflns_limit_h_min -23
_diffrn_reflns_limit_k_max 18
_diffrn_reflns_limit_k_min 0
_diffrn_reflns_limit_l_max 22
_diffrn_reflns_limit_l_min 0
_diffrn_reflns_number 5082
_diffrn_reflns_theta_max 25.13
_diffrn_reflns_theta_min 2.51
_diffrn_standards_number 0
_exptl_absorpt_coefficient_mu 3.623
_exptl_absorpt_correction_T_max 0.62
_exptl_absorpt_correction_T_min 0.41
_exptl_absorpt_correction_type empirical
_exptl_crystal_colour 'dark purple'
_exptl_crystal_density_diffrn 1.550
_exptl_crystal_density_meas ?
_exptl_crystal_description prism
_exptl_crystal_F_000 2840
_exptl_crystal_size_max 0.23
_exptl_crystal_size_mid 0.16
_exptl_crystal_size_min 0.10
_refine_diff_density_max 1.923
_refine_diff_density_min -0.751
_refine_diff_density_rms 0.144
_refine_ls_extinction_method none
_refine_ls_goodness_of_fit_all 1.125
_refine_ls_goodness_of_fit_obs 1.161
_refine_ls_hydrogen_treatment noref
_refine_ls_matrix_type full
_refine_ls_number_parameters 295
_refine_ls_number_reflns 5079
_refine_ls_number_restraints 6
_refine_ls_restrained_S_all 1.139
_refine_ls_restrained_S_obs 1.165
_refine_ls_R_factor_all 0.0706
_refine_ls_R_factor_obs 0.0571
_refine_ls_shift/esd_max 0.010
_refine_ls_shift/esd_mean 0.000
_refine_ls_structure_factor_coef Fsqd
_refine_ls_weighting_details 'w=1/[\s^2^(Fo^2^)+(0.0654P)^2^+67.9472P] where P=(Fo^2^+2Fc^2^)/3'
_refine_ls_weighting_scheme calc
_refine_ls_wR_factor_all 0.1464
_refine_ls_wR_factor_obs 0.1366
_reflns_number_observed 4259
_reflns_number_total 5082
_reflns_observed_criterion >2sigma(I)
_cod_data_source_file ic9611507_1.cif
_cod_data_source_block cmpd_1
_cod_depositor_comments
;
The following automatic conversions were performed:

'_exptl_crystal_density_meas' value 'not measured' was changed to '?'
- the value is perceived as not measured.

Automatic conversion script
Id: cif_fix_values 3008 2015-01-20 13:52:24Z robertas 

The following automatic conversions were performed:

'_refine_ls_weighting_scheme' value 'calc
w=1/[\s^2^(Fo^2^)+(0.0654P)^2^+67.9472P] where P=(Fo^2^+2Fc^2^)/3'
was changed to 'calc'. New tag '_refine_ls_weighting_details' was
created. The value of the new tag was set to
'w=1/[\s^2^(Fo^2^)+(0.0654P)^2^+67.9472P] where P=(Fo^2^+2Fc^2^)/3'.

Automatic conversion script
Id: cif_fix_values 3143 2015-03-26 13:38:13Z robertas 
;
_cod_database_code 4323326

loop_
_symmetry_equiv_pos_as_xyz
'x, y, z'
'-x+1/2, y, -z'
'x+1/2, y+1/2, z+1/2'
'-x+1, y+1/2, -z+1/2'
'-x, -y, -z'
'x-1/2, -y, z'
'-x+1/2, -y+1/2, -z+1/2'
'x, -y+1/2, z+1/2'

loop_
_atom_site_aniso_label
_atom_site_aniso_U_11
_atom_site_aniso_U_22
_atom_site_aniso_U_33
_atom_site_aniso_U_23
_atom_site_aniso_U_13
_atom_site_aniso_U_12
Ta 0.0585(2) 0.0514(2) 0.0368(2) 0.0029(2) 0.01895(15) -0.0014(2)
N1 0.100(6) 0.064(5) 0.045(5) -0.003(4) 0.030(4) -0.030(5)
N2 0.065(4) 0.067(5) 0.042(5) 0.011(3) 0.026(3) -0.002(4)
N3 0.047(4) 0.065(5) 0.058(5) -0.025(4) 0.021(3) -0.017(3)
N4 0.042(3) 0.053(4) 0.043(4) -0.004(3) 0.010(3) -0.006(3)
N5 0.041(4) 0.036(4) 0.035(5) 0.000 0.008(4) 0.000
N6 0.040(5) 0.069(7) 0.027(6) 0.032(5) -0.024(5) -0.036(5)
C1 0.086(7) 0.067(6) 0.044(6) 0.007(4) 0.034(5) -0.013(5)
C2 0.047(4) 0.075(6) 0.039(5) -0.008(4) 0.005(4) -0.009(4)
C6 0.068(9) 0.049(7) 0.115(15) 0.000 -0.001(9) 0.000
C41 0.045(4) 0.047(4) 0.039(5) -0.005(3) 0.002(3) 0.005(3)
C42 0.055(5) 0.071(6) 0.064(7) -0.022(5) 0.020(4) -0.004(4)
C43 0.075(7) 0.078(7) 0.077(8) -0.033(6) 0.022(6) -0.004(5)
C44 0.080(7) 0.066(6) 0.058(7) -0.011(5) 0.011(5) 0.019(5)
C45 0.054(5) 0.089(7) 0.050(6) 0.004(5) 0.014(4) 0.025(5)
C46 0.052(5) 0.076(6) 0.043(6) -0.002(4) 0.012(4) 0.004(4)
C51 0.057(7) 0.032(5) 0.049(8) 0.000 0.014(5) 0.000
C52 0.051(5) 0.048(5) 0.084(8) 0.016(5) 0.015(5) 0.008(4)
C53 0.096(8) 0.047(6) 0.123(12) 0.019(6) 0.022(7) 0.020(6)
C54 0.121(15) 0.038(7) 0.141(19) 0.000 0.014(13) 0.000
C61 0.072(11) 0.046(9) 0.028(9) -0.007(7) -0.010(8) -0.005(8)
C62 0.133(23) 0.050(9) 0.049(18) 0.006(12) 0.014(17) -0.013(17)
C63 0.139(40) 0.062(11) 0.080(20) 0.019(17) 0.002(23) -0.009(15)
C64 0.202(36) 0.052(13) 0.089(23) 0.011(13) -0.044(23) 0.011(18)
C65 0.169(27) 0.050(13) 0.092(21) 0.024(12) 0.029(18) -0.036(15)
C66 0.161(23) 0.024(8) 0.070(16) 0.016(8) 0.035(15) -0.008(11)

loop_
_atom_site_label
_atom_site_type_symbol
_atom_site_fract_x
_atom_site_fract_y
_atom_site_fract_z
_atom_site_U_iso_or_equiv
_atom_site_thermal_displace_type
_atom_site_occupancy
_atom_site_calc_flag
_atom_site_refinement_flags
_atom_site_disorder_group
Ta Ta 0.18605(2) 0.77516(2) 0.03110(2) 0.0478(2) Uani 1 d . .
N1 N 0.1148(5) 0.7248(5) 0.1007(4) 0.068(2) Uani 1 d . .
N2 N 0.2105(4) 0.7958(5) 0.1372(4) 0.056(2) Uani 1 d . .
N3 N 0.0956(4) 0.7762(5) -0.0430(4) 0.056(2) Uani 1 d . .
N4 N 0.1038(3) 0.8795(4) 0.0310(4) 0.046(2) Uani 1 d . .
N5 N 0.2500 0.8628(5) 0.0000 0.037(2) Uani 1 d S .
N6 N 0.1958(6) 0.6581(9) 0.0216(6) 0.048(3) Uani 0.50 d PU -1
C1 C 0.1519(6) 0.7595(6) 0.1524(5) 0.063(3) Uani 1 d . .
H1 H 0.1391(6) 0.7590(6) 0.1947(5) 0.076 Uiso 1 calc R .
C2 C 0.0646(4) 0.8412(6) -0.0171(4) 0.054(2) Uani 1 d . .
H2 H 0.0193(4) 0.8579(6) -0.0319(4) 0.065 Uiso 1 calc R .
C6 C 0.2500 0.6847(9) 0.0000 0.079(5) Uani 1 d S .
C11 C 0.0595(5) 0.6778(8) 0.1074(6) 0.036(3) Uiso 0.50 d PG 1
C12 C 0.0170(7) 0.7039(8) 0.1531(6) 0.060(5) Uiso 0.50 d PG 1
H12 H 0.0293(10) 0.7510(11) 0.1802(9) 0.072 Uiso 0.50 calc PR 1
C13 C -0.0441(7) 0.6595(11) 0.1584(8) 0.084(7) Uiso 0.50 d PG 1
H13 H -0.0726(9) 0.6770(15) 0.1890(10) 0.100 Uiso 0.50 calc PR 1
C14 C -0.0625(7) 0.5892(11) 0.1180(9) 0.106(9) Uiso 0.50 d PG 1
H14 H -0.1034(8) 0.5595(14) 0.1215(13) 0.127 Uiso 0.50 calc PR 1
C15 C -0.0200(8) 0.5631(9) 0.0722(9) 0.116(10) Uiso 0.50 d PG 1
H15 H -0.0323(12) 0.5160(12) 0.0452(12) 0.140 Uiso 0.50 calc PR 1
C16 C 0.0411(7) 0.6074(9) 0.0669(7) 0.083(7) Uiso 0.50 d PG 1
H16 H 0.0696(10) 0.5900(13) 0.0363(9) 0.099 Uiso 0.50 calc PR 1
C11A C 0.0344(5) 0.7047(9) 0.1010(7) 0.060(5) Uiso 0.50 d PG 2
C12A C -0.0008(7) 0.7274(9) 0.1533(6) 0.052(4) Uiso 0.50 d PG 2
H12A H 0.0213(9) 0.7600(12) 0.1881(7) 0.063 Uiso 0.50 calc PR 2
C13A C -0.0692(7) 0.7012(9) 0.1536(7) 0.071(6) Uiso 0.50 d PG 2
H13A H -0.0927(9) 0.7163(13) 0.1886(8) 0.085 Uiso 0.50 calc PR 2
C14A C -0.1022(5) 0.6523(10) 0.1016(8) 0.092(7) Uiso 0.50 d PG 2
H14A H -0.1479(6) 0.6348(14) 0.1018(11) 0.110 Uiso 0.50 calc PR 2
C15A C -0.0670(7) 0.6297(10) 0.0493(7) 0.090(7) Uiso 0.50 d PG 2
H15A H -0.0891(9) 0.5970(13) 0.0145(9) 0.108 Uiso 0.50 calc PR 2
C16A C 0.0013(7) 0.6559(9) 0.0490(6) 0.066(5) Uiso 0.50 d PG 2
H16A H 0.0249(9) 0.6407(13) 0.0140(8) 0.079 Uiso 0.50 calc PR 2
C21 C 0.2533(5) 0.8319(9) 0.1828(6) 0.042(4) Uiso 0.50 d PG 1
C22 C 0.3225(6) 0.8327(8) 0.1725(5) 0.052(4) Uiso 0.50 d PG 1
H22 H 0.3358(8) 0.8056(12) 0.1356(7) 0.062 Uiso 0.50 calc PR 1
C23 C 0.3719(4) 0.8739(9) 0.2174(6) 0.055(4) Uiso 0.50 d PG 1
H23 H 0.4182(5) 0.8744(13) 0.2105(9) 0.066 Uiso 0.50 calc PR 1
C24 C 0.3520(5) 0.9143(8) 0.2726(6) 0.060(5) Uiso 0.50 d PG 1
H24 H 0.3850(7) 0.9418(12) 0.3026(8) 0.072 Uiso 0.50 calc PR 1
C25 C 0.2828(6) 0.9135(9) 0.2829(6) 0.058(5) Uiso 0.50 d PG 1
H25 H 0.2695(9) 0.9405(12) 0.3198(7) 0.069 Uiso 0.50 calc PR 1
C26 C 0.2334(5) 0.8723(10) 0.2380(7) 0.057(6) Uiso 0.50 d PG 1
H26 H 0.1871(5) 0.8717(14) 0.2449(9) 0.068 Uiso 0.50 calc PR 1
C21A C 0.2544(5) 0.8536(9) 0.1883(7) 0.048(5) Uiso 0.50 d PG 2
C22A C 0.3244(5) 0.8673(8) 0.1846(5) 0.044(4) Uiso 0.50 d PG 2
H22A H 0.3446(8) 0.8443(11) 0.1497(7) 0.053 Uiso 0.50 calc PR 2
C23A C 0.3643(4) 0.9153(8) 0.2331(6) 0.048(4) Uiso 0.50 d PG 2
H23A H 0.4112(5) 0.9245(12) 0.2307(9) 0.057 Uiso 0.50 calc PR 2
C24A C 0.3341(6) 0.9496(9) 0.2853(6) 0.060(5) Uiso 0.50 d PG 2
H24A H 0.3608(9) 0.9818(12) 0.3178(7) 0.073 Uiso 0.50 calc PR 2
C25A C 0.2641(7) 0.9359(10) 0.2889(6) 0.080(7) Uiso 0.50 d PG 2
H25A H 0.2439(9) 0.9589(14) 0.3238(8) 0.096 Uiso 0.50 calc PR 2
C26A C 0.2242(5) 0.8879(11) 0.2404(8) 0.063(7) Uiso 0.50 d PG 2
H26A H 0.1774(5) 0.8787(15) 0.2428(11) 0.075 Uiso 0.50 calc PR 2
C31 C 0.0682(6) 0.7127(8) -0.0897(6) 0.043(4) Uiso 0.50 d PG 1
C32 C 0.0038(7) 0.7304(7) -0.1258(7) 0.059(5) Uiso 0.50 d PG 1
H32 H -0.0207(9) 0.7790(9) -0.1162(10) 0.070 Uiso 0.50 calc PR 1
C33 C -0.0238(6) 0.6756(8) -0.1764(7) 0.061(5) Uiso 0.50 d PG 1
H33 H -0.0668(7) 0.6875(12) -0.2006(9) 0.073 Uiso 0.50 calc PR 1
C34 C 0.0129(7) 0.6030(8) -0.1908(6) 0.063(5) Uiso 0.50 d PG 1
H34 H -0.0056(10) 0.5663(11) -0.2247(8) 0.076 Uiso 0.50 calc PR 1
C35 C 0.0772(7) 0.5853(8) -0.1547(8) 0.085(7) Uiso 0.50 d PG 1
H35 H 0.1018(9) 0.5367(10) -0.1644(11) 0.102 Uiso 0.50 calc PR 1
C36 C 0.1049(5) 0.6401(9) -0.1041(7) 0.072(6) Uiso 0.50 d PG 1
H36 H 0.1479(7) 0.6282(12) -0.0799(10) 0.086 Uiso 0.50 calc PR 1
C31A C 0.0554(6) 0.7347(8) -0.0987(6) 0.044(4) Uiso 0.50 d PG 2
C32A C -0.0157(6) 0.7431(9) -0.1178(7) 0.070(6) Uiso 0.50 d PG 2
H32A H -0.0410(8) 0.7826(12) -0.0967(10) 0.084 Uiso 0.50 calc PR 2
C33A C -0.0490(5) 0.6924(10) -0.1686(8) 0.081(7) Uiso 0.50 d PG 2
H33A H -0.0966(6) 0.6980(14) -0.1813(11) 0.097 Uiso 0.50 calc PR 2
C34A C -0.0113(7) 0.6333(9) -0.2002(6) 0.064(5) Uiso 0.50 d PG 2
H34A H -0.0336(9) 0.5994(13) -0.2341(8) 0.077 Uiso 0.50 calc PR 2
C35A C 0.0598(7) 0.6249(8) -0.1811(7) 0.075(6) Uiso 0.50 d PG 2
H35A H 0.0851(9) 0.5854(12) -0.2022(10) 0.090 Uiso 0.50 calc PR 2
C36A C 0.0932(5) 0.6756(9) -0.1303(6) 0.057(4) Uiso 0.50 d PG 2
H36A H 0.1407(5) 0.6700(13) -0.1176(9) 0.069 Uiso 0.50 calc PR 2
C41 C 0.0775(4) 0.9361(5) 0.0756(4) 0.044(2) Uani 1 d . .
C42 C 0.1244(5) 0.9922(6) 0.1102(5) 0.062(3) Uani 1 d . .
H42 H 0.1700(5) 0.9938(6) 0.1012(5) 0.075 Uiso 1 calc R .
C43 C 0.1040(6) 1.0461(7) 0.1583(6) 0.076(3) Uani 1 d . .
H43 H 0.1362(6) 1.0824(7) 0.1821(6) 0.091 Uiso 1 calc R .
C44 C 0.0371(5) 1.0456(7) 0.1704(5) 0.068(3) Uani 1 d . .
H44 H 0.0231(5) 1.0814(7) 0.2026(5) 0.081 Uiso 1 calc R .
C45 C -0.0095(5) 0.9921(7) 0.1350(5) 0.064(3) Uani 1 d . .
H45 H -0.0557(5) 0.9932(7) 0.1423(5) 0.076 Uiso 1 calc R .
C46 C 0.0104(4) 0.9366(6) 0.0886(5) 0.056(2) Uani 1 d . .
H46 H -0.0219(4) 0.8992(6) 0.0661(5) 0.067 Uiso 1 calc R .
C51 C 0.2500 0.9528(7) 0.0000 0.045(3) Uani 1 d S .
C52 C 0.1984(5) 0.9986(6) -0.0404(5) 0.060(3) Uani 1 d . .
H52 H 0.1641(5) 0.9694(6) -0.0679(5) 0.072 Uiso 1 calc R .
C53 C 0.1989(7) 1.0874(7) -0.0393(7) 0.088(4) Uani 1 d . .
H53 H 0.1641(7) 1.1174(7) -0.0657(7) 0.105 Uiso 1 calc R .
C54 C 0.2500 1.1323(10) 0.0000 0.100(6) Uani 1 d S .
H54 H 0.2500 1.1919(10) 0.0000 0.120 Uiso 1 calc SR .
C61 C 0.1956(7) 0.5549(6) 0.0219(7) 0.050(4) Uani 0.50 d PG -1
C62 C 0.2395(9) 0.5017(8) -0.0081(11) 0.077(9) Uani 0.50 d PG -1
H62 H 0.2734(13) 0.5253(11) -0.0306(16) 0.093 Uiso 0.50 calc PR -1
C63 C 0.2327(11) 0.4131(8) -0.0044(13) 0.095(13) Uani 0.50 d PG -1
H63 H 0.2620(15) 0.3775(10) -0.0245(18) 0.114 Uiso 0.50 calc PR -1
C64 C 0.1820(10) 0.3778(6) 0.0293(10) 0.120(13) Uani 0.50 d PG -1
H64 H 0.1774(14) 0.3185(6) 0.0318(13) 0.144 Uiso 0.50 calc PR -1
C65 C 0.1381(9) 0.4310(8) 0.0593(9) 0.102(9) Uani 0.50 d PG -1
H65 H 0.1042(13) 0.4073(12) 0.0819(13) 0.123 Uiso 0.50 calc PR -1
C66 C 0.1449(8) 0.5195(8) 0.0556(7) 0.083(7) Uani 0.50 d PG -1
H66 H 0.1156(12) 0.5551(11) 0.0757(12) 0.100 Uiso 0.50 calc PR -1
C100 C -0.2066(31) 0.6205(41) -0.2917(30) 0.208(22) Uiso 0.50 d P .
C101 C -0.2304(12) 0.6840(18) -0.2762(15) 0.158(8) Uiso 1 d . .
C102 C -0.2384(15) 0.6749(20) -0.2084(18) 0.203(11) Uiso 1 d . .
C103 C -0.2411(16) 0.7452(23) -0.3164(17) 0.195(11) Uiso 1 d . .

loop_
_atom_type_symbol
_atom_type_description
_atom_type_scat_dispersion_real
_atom_type_scat_dispersion_imag
_atom_type_scat_source
C C 0.0033 0.0016 'International Tables Vol C Tables 4.2.6.8 and 6.1.1.4'
H H 0.0000 0.0000 'International Tables Vol C Tables 4.2.6.8 and 6.1.1.4'
N N 0.0061 0.0033 'International Tables Vol C Tables 4.2.6.8 and 6.1.1.4'
Ta Ta -0.7052 6.5227 'International Tables Vol C Tables 4.2.6.8 and 6.1.1.4'

loop_
_geom_angle_atom_site_label_1
_geom_angle_atom_site_label_2
_geom_angle_atom_site_label_3
_geom_angle
_geom_angle_site_symmetry_1
_geom_angle_site_symmetry_3
_geom_angle_publ_flag
N6 Ta N5 124.2(4) . . y
N6 Ta C6 37.7(5) . . y
N5 Ta C6 86.7(3) . . y
N6 Ta N3 91.1(4) . . y
N5 Ta N3 104.7(2) . . y
C6 Ta N3 105.1(2) . . y
N6 Ta N2 103.8(4) . . y
N5 Ta N2 98.8(2) . . y
C6 Ta N2 110.6(2) . . y
N3 Ta N2 137.9(3) . . y
N6 Ta N1 78.6(5) . . y
N5 Ta N1 153.6(3) . . y
C6 Ta N1 114.1(4) . . y
N3 Ta N1 86.1(3) . . y
N2 Ta N1 59.6(3) . . y
N6 Ta N4 141.8(4) . . y
N5 Ta N4 88.7(2) . . y
C6 Ta N4 161.9(2) . . y
N3 Ta N4 59.3(3) . . y
N2 Ta N4 87.3(3) . . y
N1 Ta N4 76.0(3) . . y
N6 Ta C2 116.4(4) . . y
N5 Ta C2 100.2(2) . . y
C6 Ta C2 134.9(2) . . y
N3 Ta C2 29.9(3) . . y
N2 Ta C2 112.1(3) . . y
N1 Ta C2 77.1(3) . . y
N4 Ta C2 29.6(3) . . y
N6 Ta C1 92.8(5) . . y
N5 Ta C1 126.9(2) . . y
C6 Ta C1 117.8(3) . . y
N3 Ta C1 111.7(3) . . y
N2 Ta C1 30.3(3) . . y
N1 Ta C1 29.5(3) . . y
N4 Ta C1 78.6(3) . . y
C2 Ta C1 93.4(3) . . y
N6 Ta Ta 81.4(4) . 2 y
N5 Ta Ta 42.9(2) . 2 y
C6 Ta Ta 43.8(3) . 2 y
N3 Ta Ta 110.7(2) . 2 y
N2 Ta Ta 110.3(2) . 2 y
N1 Ta Ta 154.1(3) . 2 y
N4 Ta Ta 129.3(2) . 2 y
C2 Ta Ta 127.2(2) . 2 y
C1 Ta Ta 137.3(2) . 2 y
C1 N1 C11 120.7(9) . . ?
C1 N1 C11A 120.6(9) . . ?
C1 N1 Ta 92.6(6) . . ?
C11 N1 Ta 146.6(8) . . ?
C11A N1 Ta 139.2(7) . . ?
C21 N2 C1 120.0(10) . . ?
C1 N2 C21A 119.8(9) . . ?
C21 N2 Ta 144.5(8) . . ?
C1 N2 Ta 95.2(7) . . ?
C21A N2 Ta 141.6(7) . . ?
C2 N3 C31 130.5(8) . . ?
C2 N3 C31A 115.6(8) . . ?
C2 N3 Ta 95.6(5) . . ?
C31 N3 Ta 131.1(7) . . ?
C31A N3 Ta 148.3(7) . . ?
C2 N4 C41 123.0(7) . . ?
C2 N4 Ta 90.7(5) . . ?
C41 N4 Ta 139.5(5) . . ?
C51 N5 Ta 132.9(2) . 2 ?
C51 N5 Ta 132.9(2) . . ?
Ta N5 Ta 94.2(4) 2 . ?
C6 N6 C61 109.3(14) . . y
C6 N6 Ta 79.4(9) . . y
C61 N6 Ta 170.8(11) . . y
N1 C1 N2 112.1(9) . . ?
N1 C1 Ta 57.9(5) . . ?
N2 C1 Ta 54.5(5) . . ?
N4 C2 N3 113.6(8) . . ?
N4 C2 Ta 59.7(5) . . ?
N3 C2 Ta 54.5(5) . . ?
N6 C6 N6 141.8(19) 2 . y
N6 C6 Ta 63.0(8) 2 2 y
N6 C6 Ta 155.1(12) . 2 y
N6 C6 Ta 155.1(12) 2 . y
N6 C6 Ta 63.0(8) . . y
Ta C6 Ta 92.4(6) 2 . y
N1 C11 C12 118.3(9) . . ?
N1 C11 C16 121.5(9) . . ?
C12 C11 C16 120.0 . . ?
C13 C12 C11 120.0 . . ?
C12 C13 C14 120.0 . . ?
C13 C14 C15 120.0 . . ?
C16 C15 C14 120.0 . . ?
C15 C16 C11 120.0 . . ?
C12A C11A C16A 120.0 . . ?
C12A C11A N1 122.6(8) . . ?
C16A C11A N1 117.1(8) . . ?
C11A C12A C13A 120.0 . . ?
C14A C13A C12A 120.0 . . ?
C13A C14A C15A 120.0 . . ?
C16A C15A C14A 120.0 . . ?
C15A C16A C11A 120.0 . . ?
N2 C21 C22 115.9(9) . . ?
N2 C21 C26 124.0(9) . . ?
C22 C21 C26 120.0 . . ?
C21 C22 C23 120.0 . . ?
C24 C23 C22 120.0 . . ?
C23 C24 C25 120.0 . . ?
C24 C25 C26 120.0 . . ?
C25 C26 C21 120.0 . . ?
C22A C21A C26A 120.0 . . ?
C22A C21A N2 120.6(8) . . ?
C26A C21A N2 119.3(8) . . ?
C23A C22A C21A 120.0 . . ?
C22A C23A C24A 120.0 . . ?
C25A C24A C23A 120.0 . . ?
C24A C25A C26A 120.0 . . ?
C25A C26A C21A 120.0 . . ?
C32 C31 C36 120.0 . . ?
C32 C31 N3 116.3(9) . . ?
C36 C31 N3 123.5(9) . . ?
C31 C32 C33 120.0 . . ?
C32 C33 C34 120.0 . . ?
C33 C34 C35 120.0 . . ?
C36 C35 C34 120.0 . . ?
C35 C36 C31 120.0 . . ?
C32A C31A C36A 120.0 . . ?
C32A C31A N3 126.1(8) . . ?
C36A C31A N3 113.6(9) . . ?
C31A C32A C33A 120.0 . . ?
C34A C33A C32A 120.0 . . ?
C33A C34A C35A 120.0 . . ?
C36A C35A C34A 120.0 . . ?
C35A C36A C31A 120.0 . . ?
C46 C41 C42 118.4(8) . . ?
C46 C41 N4 124.7(8) . . ?
C42 C41 N4 116.9(7) . . ?
C41 C42 C43 120.7(9) . . ?
C44 C43 C42 119.9(10) . . ?
C43 C44 C45 119.4(10) . . ?
C44 C45 C46 121.3(9) . . ?
C41 C46 C45 120.2(9) . . ?
N5 C51 C52 120.6(6) . 2 ?
N5 C51 C52 120.6(6) . . ?
C52 C51 C52 118.8(11) 2 . ?
C53 C52 C51 119.8(10) . . ?
C54 C53 C52 121.3(12) . . ?
C53 C54 C53 119.0(14) 2 . ?
C62 C61 C66 120.0 . . ?
C62 C61 N6 126.4(9) . . ?
C66 C61 N6 113.6(9) . . ?
C63 C62 C61 120.0 . . ?
C62 C63 C64 120.0 . . ?
C63 C64 C65 120.0 . . ?
C66 C65 C64 120.0 . . ?
C65 C66 C61 120.0 . . ?
C100 C101 C103 120.5(48) . . ?
C100 C101 C102 106.4(44) . . ?
C103 C101 C102 133.0(31) . . ?
C101 C102 C103 109.4(27) . 7_464 ?
C101 C103 C102 117.5(34) . 7_464 ?

loop_
_geom_bond_atom_site_label_1
_geom_bond_atom_site_label_2
_geom_bond_distance
_geom_bond_site_symmetry_2
_geom_bond_publ_flag
Ta Ta 2.9411(7) 2 y
Ta N1 2.255(8) . y
Ta N2 2.175(8) . y
Ta N3 2.157(8) . y
Ta N4 2.280(7) . y
Ta N5 2.008(6) . y
Ta N6 1.847(15) . y
Ta C1 2.659(10) . y
Ta C2 2.639(9) . y
Ta C6 2.037(10) . y
N1 C1 1.310(13) . ?
N1 C11 1.323(12) . ?
N1 C11A 1.595(13) . ?
N2 C21 1.290(12) . ?
N2 C1 1.346(12) . ?
N2 C21A 1.544(12) . ?
N3 C2 1.323(11) . ?
N3 C31 1.426(11) . ?
N3 C31A 1.442(12) . ?
N4 C2 1.303(11) . ?
N4 C41 1.412(10) . ?
N5 C51 1.402(13) . ?
N5 Ta 2.008(6) 2 ?
N6 C6 1.266(13) . ?
N6 C61 1.61(2) . ?
C6 N6 1.266(13) 2 ?
C6 Ta 2.037(10) 2 ?
C11 C12 1.39 . ?
C11 C16 1.39 . ?
C12 C13 1.39 . ?
C13 C14 1.39 . ?
C14 C15 1.39 . ?
C15 C16 1.39 . ?
C11A C12A 1.39 . ?
C11A C16A 1.39 . ?
C12A C13A 1.39 . ?
C13A C14A 1.39 . ?
C14A C15A 1.39 . ?
C15A C16A 1.39 . ?
C21 C22 1.39 . ?
C21 C26 1.39 . ?
C22 C23 1.39 . ?
C23 C24 1.39 . ?
C24 C25 1.39 . ?
C25 C26 1.39 . ?
C21A C22A 1.39 . ?
C21A C26A 1.39 . ?
C22A C23A 1.39 . ?
C23A C24A 1.39 . ?
C24A C25A 1.39 . ?
C25A C26A 1.39 . ?
C31 C32 1.39 . ?
C31 C36 1.39 . ?
C32 C33 1.39 . ?
C33 C34 1.39 . ?
C34 C35 1.39 . ?
C35 C36 1.39 . ?
C31A C32A 1.39 . ?
C31A C36A 1.39 . ?
C32A C33A 1.39 . ?
C33A C34A 1.39 . ?
C34A C35A 1.39 . ?
C35A C36A 1.39 . ?
C41 C46 1.366(12) . ?
C41 C42 1.385(12) . ?
C42 C43 1.390(13) . ?
C43 C44 1.357(14) . ?
C44 C45 1.363(14) . ?
C45 C46 1.377(13) . ?
C51 C52 1.404(10) 2 ?
C51 C52 1.404(10) . ?
C52 C53 1.384(13) . ?
C53 C54 1.379(15) . ?
C54 C53 1.379(15) 2 ?
C61 C62 1.39 . ?
C61 C66 1.39 . ?
C62 C63 1.39 . ?
C63 C64 1.39 . ?
C64 C65 1.39 . ?
C65 C66 1.39 . ?
C100 C101 1.16(6) . ?
C101 C103 1.26(3) . ?
C101 C102 1.42(4) . ?
C102 C103 1.42(4) 7_464 ?
C103 C102 1.42(4) 7_464 ?
